data_2232749
loop_
_publ_author_name
'Fun, Hoong-Kun'
'Quah, Ching Kheng'
'Chandrakantha, B.'
'Isloor, A. M.'
'Shetty, Prakash'

_publ_section_title
;
 1-Cyclohexyl-5-(4-methoxyphenyl)-1<i>H</i>-pyrazole-4-carboxylic acid
;
_journal_coeditor_code HB6534
_journal_issue 12
_journal_name_full 'Acta Crystallographica Section E'
_journal_page_first o3513
_journal_paper_doi 10.1107/S1600536811050872
_journal_volume 67
_journal_year 2011
_chemical_formula_iupac 'C17 H20 N2 O3'
_chemical_formula_moiety 'C17 H20 N2 O3'
_chemical_formula_sum 'C17 H20 N2 O3'
_chemical_formula_weight 300.35
_chemical_name_systematic
;
1-Cyclohexyl-5-(4-methoxyphenyl)-1<i>H</i>-pyrazole-4-carboxylic acid
;
_space_group_IT_number 14
_symmetry_cell_setting monoclinic
_symmetry_space_group_name_Hall '-P 2ybc'
_symmetry_space_group_name_H-M 'P 1 21/c 1'
_atom_sites_solution_hydrogens geom
_atom_sites_solution_primary direct
_atom_sites_solution_secondary difmap
_audit_creation_method SHELXL-97
_cell_angle_alpha 90.00
_cell_angle_beta 118.6980(10)
_cell_angle_gamma 90.00
_cell_formula_units_Z 4
_cell_length_a 12.0722(9)
_cell_length_b 12.7180(9)
_cell_length_c 11.7739(8)
_cell_measurement_reflns_used 5000
_cell_measurement_temperature 296
_cell_measurement_theta_max 29.77
_cell_measurement_theta_min 2.50
_cell_volume 1585.6(2)
_computing_cell_refinement 'SAINT (Bruker, 2009)'
_computing_data_collection 'APEX2 (Bruker, 2009)'
_computing_data_reduction 'SAINT (Bruker, 2009)'
_computing_molecular_graphics 'SHELXTL (Sheldrick, 2008)'
_computing_publication_material 'SHELXTL (Sheldrick, 2008) and PLATON (Spek, 2009)'
_computing_structure_refinement 'SHELXTL (Sheldrick, 2008)'
_computing_structure_solution 'SHELXTL (Sheldrick, 2008)'
_diffrn_ambient_temperature 296
_diffrn_measured_fraction_theta_full 0.996
_diffrn_measured_fraction_theta_max 0.996
_diffrn_measurement_device_type 'Bruker SMART APEXII DUO CCD'
_diffrn_measurement_method '\f and \w scans'
_diffrn_radiation_monochromator graphite
_diffrn_radiation_source 'fine-focus sealed tube'
_diffrn_radiation_type MoK\a
_diffrn_radiation_wavelength 0.71073
_diffrn_reflns_av_R_equivalents 0.0488
_diffrn_reflns_av_sigmaI/netI 0.0342
_diffrn_reflns_limit_h_max 16
_diffrn_reflns_limit_h_min -16
_diffrn_reflns_limit_k_max 17
_diffrn_reflns_limit_k_min -17
_diffrn_reflns_limit_l_max 16
_diffrn_reflns_limit_l_min -16
_diffrn_reflns_number 24474
_diffrn_reflns_theta_full 29.93
_diffrn_reflns_theta_max 29.93
_diffrn_reflns_theta_min 1.92
_diffrn_standards_number 0
_exptl_absorpt_coefficient_mu 0.087
_exptl_absorpt_correction_T_max 0.9871
_exptl_absorpt_correction_T_min 0.9669
_exptl_absorpt_correction_type multi-scan
_exptl_absorpt_process_details '(<i>SADABS</i>; Bruker, 2009)'
_exptl_crystal_colour colourless
_exptl_crystal_density_diffrn 1.258
_exptl_crystal_density_method 'not measured'
_exptl_crystal_description needle
_exptl_crystal_F_000 640
_exptl_crystal_size_max 0.39
_exptl_crystal_size_mid 0.199
_exptl_crystal_size_min 0.15
_refine_diff_density_max 0.212
_refine_diff_density_min -0.275
_refine_ls_extinction_method none
_refine_ls_goodness_of_fit_ref 1.028
_refine_ls_hydrogen_treatment constr
_refine_ls_matrix_type full
_refine_ls_number_parameters 239
_refine_ls_number_reflns 4585
_refine_ls_number_restraints 17
_refine_ls_restrained_S_all 1.029
_refine_ls_R_factor_all 0.1008
_refine_ls_R_factor_gt 0.0562
_refine_ls_shift/su_max 0.001
_refine_ls_shift/su_mean 0.001
_refine_ls_structure_factor_coef Fsqd
_refine_ls_weighting_details 'calc w=1/[\s^2^(Fo^2^)+(0.0614P)^2^+0.3536P] where P=(Fo^2^+2Fc^2^)/3'
_refine_ls_weighting_scheme calc
_refine_ls_wR_factor_gt 0.1319
_refine_ls_wR_factor_ref 0.1588
_reflns_number_gt 2766
_reflns_number_total 4585
_reflns_threshold_expression I>2\s(I)
_cod_data_source_file hb6534.cif
_cod_data_source_block I
_cod_original_sg_symbol_H-M 'P 21/c'
_cod_database_code 2232749
_cod_database_fobs_code 2232749

loop_
_symmetry_equiv_pos_as_xyz
'x, y, z'
'-x, y+1/2, -z+1/2'
'-x, -y, -z'
'x, -y-1/2, z-1/2'

loop_
_atom_site_type_symbol
_atom_site_label
_atom_site_fract_x
_atom_site_fract_y
_atom_site_fract_z
_atom_site_U_iso_or_equiv
_atom_site_adp_type
_atom_site_calc_flag
_atom_site_refinement_flags
_atom_site_occupancy
_atom_site_symmetry_multiplicity
_atom_site_disorder_assembly
_atom_site_disorder_group
O O1 0.07405(12) 0.45236(14) 0.92263(12) 0.0870(5) Uani d . 1 1 A .
O O2 0.15254(12) 0.47797(13) 1.13352(11) 0.0814(5) Uani d . 1 1 A .
H H1O2 0.0749 0.4999 1.1195 0.122 Uiso d R 1 1 . .
O O3A 0.1055(2) 0.39532(19) 0.44671(17) 0.0769(8) Uani d PD 0.715(4) 1 A 1
C C4A 0.2726(5) 0.3627(5) 0.8457(5) 0.0409(10) Uani d PD 0.715(4) 1 A 1
C C5A 0.1549(3) 0.3174(3) 0.7674(3) 0.0528(7) Uani d PD 0.715(4) 1 A 1
H H5AA 0.1137 0.2823 0.8057 0.063 Uiso calc PR 0.715(4) 1 A 1
C C6A 0.0978(4) 0.3237(3) 0.6330(3) 0.0573(9) Uani d PD 0.715(4) 1 A 1
H H6AA 0.0206 0.2909 0.5820 0.069 Uiso calc PR 0.715(4) 1 A 1
C C7A 0.1563(3) 0.3787(3) 0.5760(2) 0.0489(6) Uani d PD 0.715(4) 1 A 1
C C8A 0.2749(3) 0.4202(2) 0.6523(3) 0.0523(7) Uani d PD 0.715(4) 1 A 1
H H8AA 0.3168 0.4540 0.6139 0.063 Uiso calc PR 0.715(4) 1 A 1
C C9A 0.3314(3) 0.4121(2) 0.7843(3) 0.0453(6) Uani d PD 0.715(4) 1 A 1
H H9AA 0.4115 0.4405 0.8341 0.054 Uiso calc PR 0.715(4) 1 A 1
C C17A -0.0253(3) 0.3757(3) 0.3667(3) 0.0861(11) Uani d PD 0.715(4) 1 A 1
H H17A -0.0504 0.3991 0.2802 0.129 Uiso calc PR 0.715(4) 1 A 1
H H17B -0.0727 0.4129 0.3999 0.129 Uiso calc PR 0.715(4) 1 A 1
H H17C -0.0413 0.3016 0.3657 0.129 Uiso calc PR 0.715(4) 1 A 1
O O3B 0.0427(5) 0.3332(4) 0.4351(5) 0.0707(18) Uiso d PD 0.285(4) 1 A 2
C C4B 0.2589(16) 0.3476(14) 0.8323(13) 0.043(3) Uiso d PD 0.285(4) 1 A 2
C C5B 0.1646(8) 0.2768(6) 0.7716(8) 0.051(2) Uiso d PD 0.285(4) 1 A 2
H H5B 0.1475 0.2291 0.8211 0.061 Uiso calc PR 0.285(4) 1 A 2
C C6 0.0940(9) 0.2735(8) 0.6402(9) 0.059(2) Uani d PD 0.285(4) 1 A 2
H H6B 0.0277 0.2259 0.6006 0.070 Uiso calc PR 0.285(4) 1 A 2
C C7B 0.1219(7) 0.3407(6) 0.5680(7) 0.0456(18) Uiso d PD 0.285(4) 1 A 2
C C8B 0.2195(9) 0.4113(7) 0.6240(8) 0.060(2) Uiso d PD 0.285(4) 1 A 2
H H8B 0.2389 0.4551 0.5727 0.072 Uiso calc PR 0.285(4) 1 A 2
C C9B 0.2888(8) 0.4168(8) 0.7578(9) 0.062(3) Uiso d PD 0.285(4) 1 A 2
H H9B 0.3539 0.4654 0.7976 0.074 Uiso calc PR 0.285(4) 1 A 2
C C17B 0.0494(10) 0.4149(7) 0.3569(10) 0.092(3) Uiso d PD 0.285(4) 1 A 2
H H17D -0.0130 0.4034 0.2684 0.138 Uiso calc PR 0.285(4) 1 A 2
H H17E 0.1319 0.4157 0.3637 0.138 Uiso calc PR 0.285(4) 1 A 2
H H17F 0.0338 0.4812 0.3857 0.138 Uiso calc PR 0.285(4) 1 A 2
N N1 0.44673(12) 0.32694(11) 1.06351(12) 0.0524(3) Uani d . 1 1 A .
N N2 0.48284(13) 0.34101(14) 1.19163(13) 0.0676(4) Uani d . 1 1 . .
C C1 0.38353(16) 0.38444(16) 1.19118(16) 0.0650(5) Uani d . 1 1 . .
H H1A 0.3804 0.4035 1.2658 0.078 Uiso calc R 1 1 . .
C C2 0.28347(14) 0.39865(14) 1.06610(15) 0.0525(4) Uani d . 1 1 A .
C C3 0.32756(13) 0.36065(13) 0.98426(14) 0.0460(3) Uani d . 1 1 . .
C C10 0.53239(13) 0.27005(13) 1.02944(15) 0.0482(4) Uani d . 1 1 . .
H H10A 0.4887 0.2600 0.9354 0.058 Uiso calc R 1 1 A .
C C11 0.56252(17) 0.16218(14) 1.09219(18) 0.0602(4) Uani d . 1 1 A .
H H11A 0.4849 0.1227 1.0639 0.072 Uiso calc R 1 1 . .
H H11B 0.6021 0.1698 1.1855 0.072 Uiso calc R 1 1 . .
C C12 0.65043(16) 0.10250(14) 1.05635(18) 0.0620(5) Uani d . 1 1 . .
H H12A 0.6723 0.0355 1.1013 0.074 Uiso calc R 1 1 A .
H H12B 0.6072 0.0884 0.9640 0.074 Uiso calc R 1 1 . .
C C13 0.76923(16) 0.16370(16) 1.0912(2) 0.0734(6) Uani d . 1 1 A .
H H13A 0.8210 0.1254 1.0628 0.088 Uiso calc R 1 1 . .
H H13B 0.8171 0.1715 1.1845 0.088 Uiso calc R 1 1 . .
C C14 0.73834(17) 0.27110(16) 1.0285(2) 0.0730(6) Uani d . 1 1 . .
H H14A 0.6976 0.2632 0.9351 0.088 Uiso calc R 1 1 A .
H H14B 0.8159 0.3103 1.0555 0.088 Uiso calc R 1 1 . .
C C15 0.65178(16) 0.33218(14) 1.0652(2) 0.0622(5) Uani d . 1 1 A .
H H15A 0.6952 0.3460 1.1575 0.075 Uiso calc R 1 1 . .
H H15B 0.6302 0.3992 1.0203 0.075 Uiso calc R 1 1 . .
C C16 0.16128(15) 0.44458(16) 1.03370(16) 0.0589(4) Uani d . 1 1 . .

loop_
_atom_site_aniso_label
_atom_site_aniso_U_11
_atom_site_aniso_U_22
_atom_site_aniso_U_33
_atom_site_aniso_U_12
_atom_site_aniso_U_13
_atom_site_aniso_U_23
O1 0.0572(7) 0.1573(15) 0.0477(7) 0.0425(8) 0.0262(6) 0.0055(8)
O2 0.0613(7) 0.1362(13) 0.0527(7) 0.0334(8) 0.0323(6) -0.0050(7)
O3A 0.0761(14) 0.1104(18) 0.0383(10) 0.0057(13) 0.0227(9) 0.0049(10)
C4A 0.0356(19) 0.051(2) 0.0423(17) 0.0014(13) 0.0234(14) -0.0032(16)
C5A 0.0468(14) 0.068(2) 0.0531(15) -0.0086(15) 0.0315(12) -0.0019(14)
C6A 0.0447(14) 0.077(2) 0.0497(16) -0.0107(18) 0.0226(12) -0.0097(17)
C7A 0.0523(16) 0.0575(17) 0.0399(13) 0.0057(14) 0.0246(12) 0.0014(12)
C8A 0.0507(16) 0.0666(16) 0.0485(14) 0.0042(13) 0.0308(13) 0.0101(11)
C9A 0.0399(14) 0.0515(14) 0.0479(14) 0.0012(12) 0.0237(12) 0.0039(10)
C17A 0.0647(18) 0.121(3) 0.0512(16) 0.0264(19) 0.0110(14) -0.0099(16)
C6 0.047(4) 0.073(6) 0.059(4) -0.013(4) 0.027(3) -0.003(4)
N1 0.0429(7) 0.0684(9) 0.0456(7) 0.0084(6) 0.0212(6) -0.0078(6)
N2 0.0543(8) 0.0971(12) 0.0453(8) 0.0182(8) 0.0190(6) -0.0117(7)
C1 0.0571(10) 0.0919(14) 0.0469(9) 0.0174(9) 0.0257(8) -0.0064(9)
C2 0.0466(8) 0.0704(10) 0.0457(8) 0.0107(7) 0.0261(7) 0.0011(7)
C3 0.0401(7) 0.0557(9) 0.0461(8) 0.0029(6) 0.0238(6) 0.0001(6)
C10 0.0380(7) 0.0575(9) 0.0505(8) 0.0035(6) 0.0224(6) -0.0086(7)
C11 0.0566(9) 0.0603(10) 0.0690(11) 0.0006(8) 0.0344(9) -0.0028(8)
C12 0.0566(10) 0.0564(10) 0.0689(11) 0.0086(8) 0.0268(9) -0.0059(8)
C13 0.0450(9) 0.0802(13) 0.0877(14) 0.0097(9) 0.0259(9) -0.0166(11)
C14 0.0508(9) 0.0802(13) 0.1005(15) -0.0074(9) 0.0463(10) -0.0130(11)
C15 0.0515(9) 0.0560(10) 0.0826(13) -0.0032(7) 0.0351(9) -0.0106(9)
C16 0.0501(9) 0.0872(13) 0.0474(9) 0.0161(8) 0.0297(8) 0.0036(8)

loop_
_atom_type_symbol
_atom_type_description
_atom_type_scat_dispersion_real
_atom_type_scat_dispersion_imag
_atom_type_scat_source
C C 0.0033 0.0016 'International Tables Vol C Tables 4.2.6.8 and 6.1.1.4'
H H 0.0000 0.0000 'International Tables Vol C Tables 4.2.6.8 and 6.1.1.4'
N N 0.0061 0.0033 'International Tables Vol C Tables 4.2.6.8 and 6.1.1.4'
O O 0.0106 0.0060 'International Tables Vol C Tables 4.2.6.8 and 6.1.1.4'

loop_
_geom_angle_atom_site_label_1
_geom_angle_atom_site_label_2
_geom_angle_atom_site_label_3
_geom_angle
C16 O2 H1O2 117.2
C7A O3A C17A 118.5(3)
C9A C4A C5A 117.3(4)
C9A C4A C3 121.9(4)
C5A C4A C3 120.8(3)
C6A C5A C4A 121.2(3)
C6A C5A H5AA 119.4
C4A C5A H5AA 119.4
C7A C6A C5A 119.6(3)
C7A C6A H6AA 120.2
C5A C6A H6AA 120.2
O3A C7A C6A 124.4(3)
O3A C7A C8A 116.1(3)
C6A C7A C8A 119.5(2)
C9A C8A C7A 120.4(2)
C9A C8A H8AA 119.8
C7A C8A H8AA 119.8
C8A C9A C4A 121.8(3)
C8A C9A H9AA 119.1
C4A C9A H9AA 119.1
C7B O3B C17B 117.3(7)
C5B C4B C9B 119.3(11)
C5B C4B C3 121.2(9)
C9B C4B C3 119.3(9)
C4B C5B C6 121.9(9)
C4B C5B H5B 119.0
C6 C5B H5B 119.0
C7B C6 C5B 118.9(8)
C7B C6 H6B 120.5
C5B C6 H6B 120.5
C6 C7B C8B 121.7(7)
C6 C7B O3B 114.7(7)
C8B C7B O3B 123.6(7)
C7B C8B C9B 119.3(8)
C7B C8B H8B 120.3
C9B C8B H8B 120.3
C8B C9B C4B 118.8(9)
C8B C9B H9B 120.6
C4B C9B H9B 120.6
O3B C17B H17D 109.5
O3B C17B H17E 109.5
H17D C17B H17E 109.5
O3B C17B H17F 109.5
H17D C17B H17F 109.5
H17E C17B H17F 109.5
C3 N1 N2 112.92(12)
C3 N1 C10 128.51(13)
N2 N1 C10 118.26(12)
C1 N2 N1 104.07(13)
N2 C1 C2 112.52(15)
N2 C1 H1A 123.7
C2 C1 H1A 123.7
C3 C2 C1 105.08(14)
C3 C2 C16 129.32(15)
C1 C2 C16 125.60(15)
N1 C3 C2 105.40(13)
N1 C3 C4A 123.2(3)
C2 C3 C4A 131.2(3)
N1 C3 C4B 123.6(8)
C2 C3 C4B 130.8(8)
N1 C10 C15 111.61(13)
N1 C10 C11 110.39(13)
C15 C10 C11 111.26(13)
N1 C10 H10A 107.8
C15 C10 H10A 107.8
C11 C10 H10A 107.8
C10 C11 C12 110.64(15)
C10 C11 H11A 109.5
C12 C11 H11A 109.5
C10 C11 H11B 109.5
C12 C11 H11B 109.5
H11A C11 H11B 108.1
C13 C12 C11 111.52(15)
C13 C12 H12A 109.3
C11 C12 H12A 109.3
C13 C12 H12B 109.3
C11 C12 H12B 109.3
H12A C12 H12B 108.0
C12 C13 C14 110.78(15)
C12 C13 H13A 109.5
C14 C13 H13A 109.5
C12 C13 H13B 109.5
C14 C13 H13B 109.5
H13A C13 H13B 108.1
C13 C14 C15 111.37(17)
C13 C14 H14A 109.4
C15 C14 H14A 109.4
C13 C14 H14B 109.4
C15 C14 H14B 109.4
H14A C14 H14B 108.0
C10 C15 C14 110.26(14)
C10 C15 H15A 109.6
C14 C15 H15A 109.6
C10 C15 H15B 109.6
C14 C15 H15B 109.6
H15A C15 H15B 108.1
O1 C16 O2 122.41(15)
O1 C16 C2 123.66(15)
O2 C16 C2 113.93(14)

loop_
_geom_bond_atom_site_label_1
_geom_bond_atom_site_label_2
_geom_bond_distance
O1 C16 1.227(2)
O2 C16 1.3007(19)
O2 H1O2 0.9133
O3A C7A 1.357(3)
O3A C17A 1.419(4)
C4A C9A 1.384(4)
C4A C5A 1.394(5)
C4A C3 1.436(5)
C5A C6A 1.393(4)
C5A H5AA 0.9300
C6A C7A 1.376(4)
C6A H6AA 0.9300
C7A C8A 1.379(4)
C8A C9A 1.368(4)
C8A H8AA 0.9300
C9A H9AA 0.9300
C17A H17A 0.9600
C17A H17B 0.9600
C17A H17C 0.9600
O3B C7B 1.391(8)
O3B C17B 1.416(10)
C4B C5B 1.355(12)
C4B C9B 1.407(13)
C4B C3 1.578(14)
C5B C6 1.363(10)
C5B H5B 0.9300
C6 C7B 1.358(10)
C6 H6B 0.9300
C7B C8B 1.373(9)
C8B C9B 1.386(10)
C8B H8B 0.9300
C9B H9B 0.9300
C17B H17D 0.9600
C17B H17E 0.9600
C17B H17F 0.9600
N1 C3 1.3546(19)
N1 N2 1.3660(18)
N1 C10 1.4671(18)
N2 C1 1.318(2)
C1 C2 1.397(2)
C1 H1A 0.9300
C2 C3 1.392(2)
C2 C16 1.457(2)
C10 C15 1.515(2)
C10 C11 1.517(2)
C10 H10A 0.9800
C11 C12 1.520(2)
C11 H11A 0.9700
C11 H11B 0.9700
C12 C13 1.505(3)
C12 H12A 0.9700
C12 H12B 0.9700
C13 C14 1.512(3)
C13 H13A 0.9700
C13 H13B 0.9700
C14 C15 1.521(2)
C14 H14A 0.9700
C14 H14B 0.9700
C15 H15A 0.9700
C15 H15B 0.9700

loop_
_geom_hbond_atom_site_label_D
_geom_hbond_atom_site_label_H
_geom_hbond_atom_site_label_A
_geom_hbond_site_symmetry_A
_geom_hbond_distance_DH
_geom_hbond_distance_HA
_geom_hbond_distance_DA
_geom_hbond_angle_DHA
_geom_hbond_publ_flag
O2 H1O2 O1 3_567 0.91 1.73 2.640(2) 174 yes

loop_
_geom_torsion_atom_site_label_1
_geom_torsion_atom_site_label_2
_geom_torsion_atom_site_label_3
_geom_torsion_atom_site_label_4
_geom_torsion
C9A C4A C5A C6A -1.4(8)
C3 C4A C5A C6A 176.6(4)
C4A C5A C6A C7A -2.3(6)
C17A O3A C7A C6A 14.3(4)
C17A O3A C7A C8A -166.1(3)
C5A C6A C7A O3A -175.6(3)
C5A C6A C7A C8A 4.8(5)
O3A C7A C8A C9A 176.7(2)
C6A C7A C8A C9A -3.6(4)
C7A C8A C9A C4A -0.1(5)
C5A C4A C9A C8A 2.6(7)
C3 C4A C9A C8A -175.4(4)
C9B C4B C5B C6 -3(2)
C3 C4B C5B C6 171.7(11)
C4B C5B C6 C7B 2.3(17)
C5B C6 C7B C8B 0.3(14)
C5B C6 C7B O3B -178.5(8)
C17B O3B C7B C6 166.9(8)
C17B O3B C7B C8B -11.8(12)
C6 C7B C8B C9B -2.2(14)
O3B C7B C8B C9B 176.4(7)
C7B C8B C9B C4B 1.6(16)
C5B C4B C9B C8B 1(2)
C3 C4B C9B C8B -173.8(11)
C3 N1 N2 C1 0.0(2)
C10 N1 N2 C1 -174.16(16)
N1 N2 C1 C2 0.2(2)
N2 C1 C2 C3 -0.4(2)
N2 C1 C2 C16 -179.98(19)
N2 N1 C3 C2 -0.20(19)
C10 N1 C3 C2 173.21(16)
N2 N1 C3 C4A 174.3(3)
C10 N1 C3 C4A -12.2(4)
N2 N1 C3 C4B -176.1(6)
C10 N1 C3 C4B -2.7(6)
C1 C2 C3 N1 0.32(19)
C16 C2 C3 N1 179.92(18)
C1 C2 C3 C4A -173.6(3)
C16 C2 C3 C4A 6.0(4)
C1 C2 C3 C4B 175.8(7)
C16 C2 C3 C4B -4.6(7)
C9A C4A C3 N1 -53.1(7)
C5A C4A C3 N1 129.0(5)
C9A C4A C3 C2 119.9(5)
C5A C4A C3 C2 -58.0(7)
C9A C4A C3 C4B -149(8)
C5A C4A C3 C4B 33(7)
C5B C4B C3 N1 107.3(15)
C9B C4B C3 N1 -78.2(17)
C5B C4B C3 C2 -67.5(19)
C9B C4B C3 C2 107.0(14)
C5B C4B C3 C4A -163(9)
C9B C4B C3 C4A 11(6)
C3 N1 C10 C15 118.83(18)
N2 N1 C10 C15 -68.1(2)
C3 N1 C10 C11 -116.88(18)
N2 N1 C10 C11 56.22(19)
N1 C10 C11 C12 179.54(13)
C15 C10 C11 C12 -55.96(19)
C10 C11 C12 C13 55.8(2)
C11 C12 C13 C14 -56.0(2)
C12 C13 C14 C15 56.4(2)
N1 C10 C15 C14 -179.95(15)
C11 C10 C15 C14 56.3(2)
C13 C14 C15 C10 -56.4(2)
C3 C2 C16 O1 3.2(3)
C1 C2 C16 O1 -177.3(2)
C3 C2 C16 O2 -176.26(18)
C1 C2 C16 O2 3.3(3)
